data_4065792
loop_
_publ_author_name
'Romain, Charles'
'Gaillard, Sylvain'
'Elmkaddem, Mohammed K.'
'Toupet, Lo\"ic'
'Fischmeister, C\'edric'
'Thomas, Christophe M.'
'Renaud, Jean-Luc'

_publ_section_title
;
 New Dipyridylamine Ruthenium Complexes for Transfer Hydrogenation of Aryl
 Ketones in Water
;
_journal_issue 8
_journal_name_full Organometallics
_journal_page_first 1992
_journal_paper_doi 10.1021/om100127f
_journal_volume 29
_journal_year 2010
_chemical_formula_sum 'C20 H23 Cl F6 N3 P Ru'
_chemical_formula_weight 586.90
_chemical_name_systematic
;
 ?
;
_space_group_IT_number 4
_symmetry_cell_setting monoclinic
_symmetry_space_group_name_Hall 'P 2yb'
_symmetry_space_group_name_H-M 'P 1 21 1'
_atom_sites_solution_hydrogens difmap
_atom_sites_solution_primary direct
_atom_sites_solution_secondary difmap
_audit_creation_method SHELXL-97
_cell_angle_alpha 90.00
_cell_angle_beta 110.163(8)
_cell_angle_gamma 90.00
_cell_formula_units_Z 2
_cell_length_a 7.9159(7)
_cell_length_b 13.1880(10)
_cell_length_c 10.8503(10)
_cell_measurement_temperature 120(2)
_cell_volume 1063.30(17)
_computing_cell_refinement 'CrysAlis RED, Oxford Diffraction Ltd.,Version 1.171.26'
_computing_data_collection 'CrysAlis CCD, Oxford Diffraction Ltd.,Version 1.171.26'
_computing_data_reduction 'CrysAlis RED, Oxford Diffraction Ltd.,Version 1.171.26'
_computing_molecular_graphics 'PLATON_(Spek, 1998)'
_computing_publication_material 'SHELXL-97 (Sheldrick, 1997)'
_computing_structure_refinement 'SHELXL-97 (Sheldrick, 1997)'
_computing_structure_solution 'SIR-97_(Altomare & al., 1998)'
_diffrn_ambient_temperature 120(2)
_diffrn_detector_area_resol_mean 19.64
_diffrn_measured_fraction_theta_full 0.952
_diffrn_measured_fraction_theta_max 0.952
_diffrn_measurement_device_type 'CCD Saphire 3 Xcalibur'
_diffrn_measurement_method 'omega scan'
_diffrn_radiation_monochromator graphite
_diffrn_radiation_source 'fine-focus sealed tube'
_diffrn_radiation_type MoK\a
_diffrn_radiation_wavelength 0.71069
_diffrn_reflns_av_R_equivalents 0.0216
_diffrn_reflns_av_sigmaI/netI 0.0180
_diffrn_reflns_limit_h_max 10
_diffrn_reflns_limit_h_min -10
_diffrn_reflns_limit_k_max 16
_diffrn_reflns_limit_k_min -16
_diffrn_reflns_limit_l_max 13
_diffrn_reflns_limit_l_min -13
_diffrn_reflns_number 14401
_diffrn_reflns_theta_full 27.00
_diffrn_reflns_theta_max 27.00
_diffrn_reflns_theta_min 2.74
_exptl_absorpt_coefficient_mu 1.004
_exptl_absorpt_correction_type none
_exptl_crystal_colour orange
_exptl_crystal_density_diffrn 1.833
_exptl_crystal_density_method 'not measured'
_exptl_crystal_description prism
_exptl_crystal_F_000 588
_exptl_crystal_size_max 0.24
_exptl_crystal_size_mid 0.12
_exptl_crystal_size_min 0.12
_refine_diff_density_max 0.741
_refine_diff_density_min -0.480
_refine_diff_density_rms 0.075
_refine_ls_abs_structure_details 'Flack H D (1983), Acta Cryst. A39, 876-881'
_refine_ls_abs_structure_Flack -0.02(2)
_refine_ls_extinction_method none
_refine_ls_goodness_of_fit_ref 1.054
_refine_ls_hydrogen_treatment constr
_refine_ls_matrix_type full
_refine_ls_number_parameters 289
_refine_ls_number_reflns 4318
_refine_ls_number_restraints 1
_refine_ls_restrained_S_all 1.054
_refine_ls_R_factor_all 0.0211
_refine_ls_R_factor_gt 0.0201
_refine_ls_shift/su_max 0.001
_refine_ls_shift/su_mean 0.000
_refine_ls_structure_factor_coef Fsqd
_refine_ls_weighting_details 'calc w=1/[\s^2^(Fo^2^)+(0.0313P)^2^+0.5737P] where P=(Fo^2^+2Fc^2^)/3'
_refine_ls_weighting_scheme calc
_refine_ls_wR_factor_gt 0.0503
_refine_ls_wR_factor_ref 0.0507
_reflns_number_gt 4196
_reflns_number_total 4318
_reflns_threshold_expression >2sigma(I)
_cod_data_source_file om100127f_si_001.cif
_cod_data_source_block cfdpa
_cod_depositor_comments
;
The following automatic conversions were performed:

'_symmetry_cell_setting' value 'Monoclinic' changed to 'monoclinic'
according to /home/saulius/struct/CIF-dictionaries/cif_core.dic
dictionary named 'cif_core.dic' version 2.4.1 from 2010-06-29.

Automatic conversion script
Id: cif_fix_values 1715 2011-07-08 13:25:40Z adriana 
;
_cod_original_cell_volume 1063.30(16)
_cod_original_sg_symbol_H-M P21
_cod_database_code 4065792

loop_
_symmetry_equiv_pos_as_xyz
'x, y, z'
'-x, y+1/2, -z'

loop_
_atom_site_label
_atom_site_type_symbol
_atom_site_fract_x
_atom_site_fract_y
_atom_site_fract_z
_atom_site_U_iso_or_equiv
_atom_site_adp_type
_atom_site_occupancy
_atom_site_symmetry_multiplicity
_atom_site_calc_flag
_atom_site_refinement_flags
P1 P 0.79209(9) 0.05798(6) 0.10460(7) 0.01780(14) Uani 1 1 d .
F1 F 0.7713(3) -0.06092(14) 0.0723(2) 0.0449(5) Uani 1 1 d .
F2 F 0.8152(2) 0.17676(14) 0.1361(2) 0.0340(4) Uani 1 1 d .
F3 F 0.5789(2) 0.06726(15) 0.06988(17) 0.0303(4) Uani 1 1 d .
F4 F 0.7678(2) 0.08105(17) -0.04568(16) 0.0362(5) Uani 1 1 d .
F5 F 1.0055(2) 0.04885(13) 0.13874(16) 0.0263(4) Uani 1 1 d .
F6 F 0.8166(3) 0.03612(19) 0.25391(18) 0.0456(5) Uani 1 1 d .
Ru1 Ru 0.332764(19) 0.147878(15) 0.574577(15) 0.01027(5) Uani 1 1 d .
Cl1 Cl 0.10357(9) 0.27483(5) 0.54985(7) 0.01608(14) Uani 1 1 d .
N1 N 0.5188(3) 0.25430(17) 0.6903(2) 0.0123(5) Uani 1 1 d .
N2 N 0.6963(3) 0.23721(16) 0.5557(2) 0.0150(4) Uani 1 1 d .
H2 H 0.8016 0.2126 0.5601 0.018 Uiso 1 1 calc R
N3 N 0.3903(3) 0.22110(15) 0.4222(2) 0.0123(4) Uani 1 1 d .
C1 C 0.4940(3) 0.29594(18) 0.7972(2) 0.0152(5) Uani 1 1 d .
H1 H 0.3800 0.2891 0.8073 0.018 Uiso 1 1 calc R
C2 C 0.6287(4) 0.3479(2) 0.8918(3) 0.0193(5) Uani 1 1 d .
H2A H 0.6072 0.3778 0.9647 0.023 Uiso 1 1 calc R
C3 C 0.7963(3) 0.3556(2) 0.8782(2) 0.0184(5) Uani 1 1 d .
H3 H 0.8936 0.3867 0.9452 0.022 Uiso 1 1 calc R
C4 C 0.8210(3) 0.31813(19) 0.7673(3) 0.0171(5) Uani 1 1 d .
H4 H 0.9336 0.3251 0.7551 0.020 Uiso 1 1 calc R
C5 C 0.6767(3) 0.26946(18) 0.6727(2) 0.0116(5) Uani 1 1 d .
C6 C 0.5607(3) 0.2411(2) 0.4317(2) 0.0139(5) Uani 1 1 d .
C7 C 0.6090(4) 0.2624(2) 0.3227(3) 0.0188(5) Uani 1 1 d .
H7 H 0.7311 0.2746 0.3321 0.023 Uiso 1 1 calc R
C8 C 0.4752(4) 0.2656(2) 0.1999(3) 0.0213(5) Uani 1 1 d .
H8 H 0.5048 0.2782 0.1235 0.026 Uiso 1 1 calc R
C9 C 0.2973(4) 0.2499(2) 0.1900(3) 0.0208(6) Uani 1 1 d .
H9 H 0.2031 0.2549 0.1074 0.025 Uiso 1 1 calc R
C10 C 0.2595(3) 0.22717(19) 0.3011(2) 0.0166(5) Uani 1 1 d .
H10 H 0.1380 0.2152 0.2936 0.020 Uiso 1 1 calc R
C11 C 0.4441(3) 0.00670(18) 0.5246(2) 0.0153(5) Uani 1 1 d .
C12 C 0.2521(3) 0.00702(18) 0.4603(2) 0.0159(5) Uani 1 1 d .
H12 H 0.2031 -0.0035 0.3681 0.019 Uiso 1 1 calc R
C13 C 0.1341(4) 0.0228(2) 0.5320(3) 0.0142(6) Uani 1 1 d .
H13 H 0.0077 0.0236 0.4871 0.017 Uiso 1 1 calc R
C14 C 0.2040(3) 0.03752(18) 0.6716(2) 0.0144(5) Uani 1 1 d .
C15 C 0.3923(3) 0.03668(17) 0.7355(2) 0.0139(5) Uani 1 1 d .
H15 H 0.4408 0.0455 0.8280 0.017 Uiso 1 1 calc R
C16 C 0.5112(4) 0.0228(2) 0.6632(3) 0.0150(6) Uani 1 1 d .
H16 H 0.6375 0.0244 0.7084 0.018 Uiso 1 1 calc R
C17 C 0.5687(4) -0.0056(2) 0.4493(3) 0.0206(6) Uani 1 1 d .
H17A H 0.4986 -0.0160 0.3563 0.031 Uiso 1 1 calc R
H17B H 0.6467 -0.0644 0.4830 0.031 Uiso 1 1 calc R
H17C H 0.6428 0.0555 0.4593 0.031 Uiso 1 1 calc R
C18 C 0.0733(3) 0.05136(18) 0.7437(2) 0.0138(5) Uani 1 1 d .
H18 H -0.0331 0.0896 0.6849 0.017 Uiso 1 1 calc R
C19 C 0.1482(4) 0.1096(2) 0.8732(3) 0.0208(5) Uani 1 1 d .
H19A H 0.0552 0.1150 0.9135 0.031 Uiso 1 1 calc R
H19B H 0.1848 0.1777 0.8562 0.031 Uiso 1 1 calc R
H19C H 0.2526 0.0734 0.9328 0.031 Uiso 1 1 calc R
C20 C 0.0084(4) -0.0548(2) 0.7663(3) 0.0190(5) Uani 1 1 d .
H20A H -0.0772 -0.0485 0.8130 0.028 Uiso 1 1 calc R
H20B H 0.1117 -0.0955 0.8189 0.028 Uiso 1 1 calc R
H20C H -0.0505 -0.0880 0.6815 0.028 Uiso 1 1 calc R

loop_
_atom_site_aniso_label
_atom_site_aniso_U_11
_atom_site_aniso_U_22
_atom_site_aniso_U_33
_atom_site_aniso_U_23
_atom_site_aniso_U_13
_atom_site_aniso_U_12
P1 0.0136(3) 0.0246(4) 0.0135(3) -0.0007(3) 0.0024(2) 0.0013(3)
F1 0.0339(10) 0.0269(10) 0.0734(16) -0.0118(10) 0.0180(10) -0.0061(8)
F2 0.0275(9) 0.0253(10) 0.0475(11) -0.0078(7) 0.0109(8) 0.0032(6)
F3 0.0152(7) 0.0469(10) 0.0276(9) -0.0040(8) 0.0059(7) 0.0006(7)
F4 0.0229(8) 0.0699(14) 0.0144(8) 0.0004(8) 0.0045(7) -0.0041(9)
F5 0.0150(7) 0.0307(9) 0.0297(9) -0.0033(7) 0.0030(7) 0.0035(6)
F6 0.0356(10) 0.0789(16) 0.0195(9) 0.0143(10) 0.0061(8) -0.0014(10)
Ru1 0.00935(7) 0.01160(8) 0.00936(8) -0.00055(9) 0.00259(6) -0.00082(8)
Cl1 0.0128(3) 0.0169(3) 0.0194(3) 0.0011(2) 0.0067(2) 0.0016(2)
N1 0.0129(10) 0.0111(10) 0.0123(11) -0.0003(8) 0.0036(9) -0.0013(8)
N2 0.0100(9) 0.0182(10) 0.0165(10) -0.0023(8) 0.0041(8) 0.0007(8)
N3 0.0146(9) 0.0114(9) 0.0115(10) 0.0001(8) 0.0053(8) 0.0005(7)
C1 0.0171(11) 0.0144(11) 0.0142(12) -0.0017(9) 0.0058(10) -0.0026(9)
C2 0.0256(12) 0.0202(12) 0.0122(12) -0.0034(10) 0.0067(11) -0.0061(10)
C3 0.0208(12) 0.0205(12) 0.0123(12) -0.0004(9) 0.0036(10) -0.0081(10)
C4 0.0114(11) 0.0183(12) 0.0187(12) 0.0027(10) 0.0016(10) -0.0026(9)
C5 0.0096(10) 0.0121(10) 0.0118(11) 0.0018(9) 0.0017(9) 0.0018(8)
C6 0.0137(11) 0.0137(12) 0.0146(12) -0.0023(9) 0.0053(9) 0.0000(9)
C7 0.0197(12) 0.0187(12) 0.0213(13) -0.0018(10) 0.0111(10) -0.0023(9)
C8 0.0314(14) 0.0212(13) 0.0154(12) 0.0012(10) 0.0134(11) 0.0015(11)
C9 0.0257(13) 0.0204(13) 0.0130(12) -0.0014(10) 0.0024(10) 0.0027(10)
C10 0.0168(11) 0.0174(12) 0.0129(12) -0.0006(9) 0.0016(10) 0.0015(9)
C11 0.0172(11) 0.0116(11) 0.0173(12) -0.0040(9) 0.0062(10) -0.0010(9)
C12 0.0188(12) 0.0124(11) 0.0153(12) -0.0040(9) 0.0041(10) -0.0023(9)
C13 0.0131(12) 0.0085(11) 0.0155(13) -0.0008(10) -0.0019(10) -0.0034(9)
C14 0.0123(11) 0.0113(11) 0.0179(12) 0.0025(9) 0.0031(9) -0.0027(8)
C15 0.0149(11) 0.0117(11) 0.0136(11) 0.0012(9) 0.0031(9) -0.0001(8)
C16 0.0107(11) 0.0137(12) 0.0181(13) 0.0028(11) 0.0019(10) 0.0011(9)
C17 0.0202(12) 0.0202(14) 0.0247(14) -0.0024(11) 0.0120(11) 0.0023(10)
C18 0.0125(10) 0.0150(11) 0.0138(11) 0.0012(9) 0.0045(9) -0.0006(9)
C19 0.0223(12) 0.0250(12) 0.0189(13) -0.0052(10) 0.0119(11) -0.0034(10)
C20 0.0195(12) 0.0201(13) 0.0189(13) 0.0024(10) 0.0084(11) -0.0034(10)

loop_
_atom_type_symbol
_atom_type_description
_atom_type_scat_dispersion_real
_atom_type_scat_dispersion_imag
_atom_type_scat_source
C C 0.0033 0.0016 'International Tables Vol C Tables 4.2.6.8 and 6.1.1.4'
H H 0.0000 0.0000 'International Tables Vol C Tables 4.2.6.8 and 6.1.1.4'
N N 0.0061 0.0033 'International Tables Vol C Tables 4.2.6.8 and 6.1.1.4'
F F 0.0171 0.0103 'International Tables Vol C Tables 4.2.6.8 and 6.1.1.4'
P P 0.1023 0.0942 'International Tables Vol C Tables 4.2.6.8 and 6.1.1.4'
Cl Cl 0.1484 0.1585 'International Tables Vol C Tables 4.2.6.8 and 6.1.1.4'
Ru Ru -1.2594 0.8363 'International Tables Vol C Tables 4.2.6.8 and 6.1.1.4'

loop_
_geom_angle_atom_site_label_1
_geom_angle_atom_site_label_2
_geom_angle_atom_site_label_3
_geom_angle
F6 P1 F2 89.72(12)
F6 P1 F3 90.14(10)
F2 P1 F3 90.52(10)
F6 P1 F1 90.73(13)
F2 P1 F1 179.18(12)
F3 P1 F1 90.16(10)
F6 P1 F4 179.50(13)
F2 P1 F4 89.78(12)
F3 P1 F4 89.92(9)
F1 P1 F4 89.77(12)
F6 P1 F5 90.11(10)
F2 P1 F5 89.45(9)
F3 P1 F5 179.75(11)
F1 P1 F5 89.87(10)
F4 P1 F5 89.82(9)
N3 Ru1 N1 82.28(9)
N3 Ru1 C16 114.51(10)
N1 Ru1 C16 91.59(9)
N3 Ru1 C12 92.53(9)
N1 Ru1 C12 154.79(9)
C16 Ru1 C12 68.07(10)
N3 Ru1 C15 152.45(8)
N1 Ru1 C15 93.24(9)
C16 Ru1 C15 38.16(11)
C12 Ru1 C15 79.99(9)
N3 Ru1 C11 88.92(9)
N1 Ru1 C11 116.89(9)
C16 Ru1 C11 38.09(10)
C12 Ru1 C11 38.06(9)
C15 Ru1 C11 68.81(10)
N3 Ru1 C13 120.69(9)
N1 Ru1 C13 156.98(9)
C16 Ru1 C13 80.40(11)
C12 Ru1 C13 37.56(10)
C15 Ru1 C13 67.17(9)
C11 Ru1 C13 68.61(10)
N3 Ru1 C14 158.29(8)
N1 Ru1 C14 119.42(9)
C16 Ru1 C14 68.24(10)
C12 Ru1 C14 68.01(10)
C15 Ru1 C14 37.03(8)
C11 Ru1 C14 81.48(9)
C13 Ru1 C14 37.60(9)
N3 Ru1 Cl1 87.26(6)
N1 Ru1 Cl1 87.05(7)
C16 Ru1 Cl1 157.82(8)
C12 Ru1 Cl1 117.47(7)
C15 Ru1 Cl1 119.79(7)
C11 Ru1 Cl1 155.00(6)
C13 Ru1 Cl1 92.35(7)
C14 Ru1 Cl1 93.25(6)
C5 N1 C1 118.5(2)
C5 N1 Ru1 120.56(18)
C1 N1 Ru1 120.09(18)
C5 N2 C6 124.9(2)
C5 N2 H2 117.5
C6 N2 H2 117.5
C6 N3 C10 118.0(2)
C6 N3 Ru1 121.05(16)
C10 N3 Ru1 119.14(18)
N1 C1 C2 122.3(3)
N1 C1 H1 118.9
C2 C1 H1 118.9
C1 C2 C3 118.6(3)
C1 C2 H2A 120.7
C3 C2 H2A 120.7
C4 C3 C2 119.7(2)
C4 C3 H3 120.2
C2 C3 H3 120.2
C3 C4 C5 118.7(2)
C3 C4 H4 120.7
C5 C4 H4 120.7
N1 C5 N2 118.9(2)
N1 C5 C4 121.9(2)
N2 C5 C4 119.2(2)
N3 C6 C7 122.5(2)
N3 C6 N2 118.8(2)
C7 C6 N2 118.6(2)
C8 C7 C6 118.7(2)
C8 C7 H7 120.7
C6 C7 H7 120.7
C7 C8 C9 119.1(3)
C7 C8 H8 120.4
C9 C8 H8 120.4
C10 C9 C8 119.1(2)
C10 C9 H9 120.4
C8 C9 H9 120.4
N3 C10 C9 122.4(3)
N3 C10 H10 118.8
C9 C10 H10 118.8
C16 C11 C12 117.3(2)
C16 C11 C17 121.1(2)
C12 C11 C17 121.5(2)
C16 C11 Ru1 69.54(15)
C12 C11 Ru1 70.84(14)
C17 C11 Ru1 128.50(18)
C13 C12 C11 121.2(2)
C13 C12 Ru1 71.69(15)
C11 C12 Ru1 71.10(13)
C13 C12 H12 119.4
C11 C12 H12 119.4
Ru1 C12 H12 130.5
C12 C13 C14 120.7(2)
C12 C13 Ru1 70.75(14)
C14 C13 Ru1 72.04(14)
C12 C13 H13 119.7
C14 C13 H13 119.7
Ru1 C13 H13 130.2
C15 C14 C13 118.4(2)
C15 C14 C18 122.9(2)
C13 C14 C18 118.7(2)
C15 C14 Ru1 70.18(14)
C13 C14 Ru1 70.36(15)
C18 C14 Ru1 132.12(17)
C14 C15 C16 121.0(2)
C14 C15 Ru1 72.79(14)
C16 C15 Ru1 69.61(15)
C14 C15 H15 119.5
C16 C15 H15 119.5
Ru1 C15 H15 130.9
C11 C16 C15 121.4(2)
C11 C16 Ru1 72.37(15)
C15 C16 Ru1 72.23(14)
C11 C16 H16 119.3
C15 C16 H16 119.3
Ru1 C16 H16 128.4
C11 C17 H17A 109.5
C11 C17 H17B 109.5
H17A C17 H17B 109.5
C11 C17 H17C 109.5
H17A C17 H17C 109.5
H17B C17 H17C 109.5
C14 C18 C19 114.8(2)
C14 C18 C20 107.4(2)
C19 C18 C20 110.8(2)
C14 C18 H18 107.9
C19 C18 H18 107.9
C20 C18 H18 107.9
C18 C19 H19A 109.5
C18 C19 H19B 109.5
H19A C19 H19B 109.5
C18 C19 H19C 109.5
H19A C19 H19C 109.5
H19B C19 H19C 109.5
C18 C20 H20A 109.5
C18 C20 H20B 109.5
H20A C20 H20B 109.5
C18 C20 H20C 109.5
H20A C20 H20C 109.5
H20B C20 H20C 109.5

loop_
_geom_bond_atom_site_label_1
_geom_bond_atom_site_label_2
_geom_bond_distance
P1 F6 1.590(2)
P1 F2 1.600(2)
P1 F3 1.6017(17)
P1 F1 1.603(2)
P1 F4 1.6038(18)
P1 F5 1.6043(16)
Ru1 N3 2.096(2)
Ru1 N1 2.107(2)
Ru1 C16 2.169(3)
Ru1 C12 2.202(2)
Ru1 C15 2.203(2)
Ru1 C11 2.206(2)
Ru1 C13 2.215(3)
Ru1 C14 2.237(2)
Ru1 Cl1 2.4147(7)
N1 C5 1.342(3)
N1 C1 1.358(4)
N2 C5 1.397(3)
N2 C6 1.404(3)
N2 H2 0.8800
N3 C6 1.343(3)
N3 C10 1.366(3)
C1 C2 1.380(3)
C1 H1 0.9500
C2 C3 1.388(4)
C2 H2A 0.9500
C3 C4 1.376(4)
C3 H3 0.9500
C4 C5 1.401(3)
C4 H4 0.9500
C6 C7 1.391(4)
C7 C8 1.388(4)
C7 H7 0.9500
C8 C9 1.391(4)
C8 H8 0.9500
C9 C10 1.371(4)
C9 H9 0.9500
C10 H10 0.9500
C11 C16 1.428(4)
C11 C12 1.437(3)
C11 C17 1.491(4)
C12 C13 1.422(4)
C12 H12 0.9500
C13 C14 1.435(4)
C13 H13 0.9500
C14 C15 1.411(3)
C14 C18 1.508(4)
C15 C16 1.429(4)
C15 H15 0.9500
C16 H16 0.9500
C17 H17A 0.9800
C17 H17B 0.9800
C17 H17C 0.9800
C18 C19 1.530(3)
C18 C20 1.540(3)
C18 H18 1.0000
C19 H19A 0.9800
C19 H19B 0.9800
C19 H19C 0.9800
C20 H20A 0.9800
C20 H20B 0.9800
C20 H20C 0.9800

loop_
_geom_torsion_atom_site_label_1
_geom_torsion_atom_site_label_2
_geom_torsion_atom_site_label_3
_geom_torsion_atom_site_label_4
_geom_torsion
N3 Ru1 N1 C5 -47.34(19)
C16 Ru1 N1 C5 67.2(2)
C12 Ru1 N1 C5 32.1(3)
C15 Ru1 N1 C5 105.3(2)
C11 Ru1 N1 C5 37.5(2)
C13 Ru1 N1 C5 136.0(2)
C14 Ru1 N1 C5 132.96(18)
Cl1 Ru1 N1 C5 -134.97(19)
N3 Ru1 N1 C1 143.6(2)
C16 Ru1 N1 C1 -101.9(2)
C12 Ru1 N1 C1 -137.0(2)
C15 Ru1 N1 C1 -63.7(2)
C11 Ru1 N1 C1 -131.58(19)
C13 Ru1 N1 C1 -33.1(4)
C14 Ru1 N1 C1 -36.1(2)
Cl1 Ru1 N1 C1 55.95(19)
N1 Ru1 N3 C6 46.50(19)
C16 Ru1 N3 C6 -41.7(2)
C12 Ru1 N3 C6 -108.7(2)
C15 Ru1 N3 C6 -35.7(3)
C11 Ru1 N3 C6 -70.8(2)
C13 Ru1 N3 C6 -135.01(19)
C14 Ru1 N3 C6 -134.2(2)
Cl1 Ru1 N3 C6 133.89(19)
N1 Ru1 N3 C10 -149.0(2)
C16 Ru1 N3 C10 122.83(19)
C12 Ru1 N3 C10 55.83(19)
C15 Ru1 N3 C10 128.9(2)
C11 Ru1 N3 C10 93.72(19)
C13 Ru1 N3 C10 29.5(2)
C14 Ru1 N3 C10 30.3(3)
Cl1 Ru1 N3 C10 -61.57(18)
C5 N1 C1 C2 -3.9(4)
Ru1 N1 C1 C2 165.4(2)
N1 C1 C2 C3 -1.5(4)
C1 C2 C3 C4 4.6(4)
C2 C3 C4 C5 -2.4(4)
C1 N1 C5 N2 -172.6(2)
Ru1 N1 C5 N2 18.1(3)
C1 N1 C5 C4 6.3(4)
Ru1 N1 C5 C4 -162.99(18)
C6 N2 C5 N1 36.5(4)
C6 N2 C5 C4 -142.5(2)
C3 C4 C5 N1 -3.2(4)
C3 C4 C5 N2 175.7(2)
C10 N3 C6 C7 -3.4(4)
Ru1 N3 C6 C7 161.4(2)
C10 N3 C6 N2 178.7(2)
Ru1 N3 C6 N2 -16.5(3)
C5 N2 C6 N3 -37.5(4)
C5 N2 C6 C7 144.5(2)
N3 C6 C7 C8 1.6(4)
N2 C6 C7 C8 179.5(2)
C6 C7 C8 C9 1.6(4)
C7 C8 C9 C10 -3.0(4)
C6 N3 C10 C9 1.9(4)
Ru1 N3 C10 C9 -163.1(2)
C8 C9 C10 N3 1.3(4)
N3 Ru1 C11 C16 134.16(16)
N1 Ru1 C11 C16 53.37(19)
C12 Ru1 C11 C16 -130.4(2)
C15 Ru1 C11 C16 -29.24(15)
C13 Ru1 C11 C16 -102.08(18)
C14 Ru1 C11 C16 -65.38(16)
Cl1 Ru1 C11 C16 -144.68(16)
N3 Ru1 C11 C12 -95.48(15)
N1 Ru1 C11 C12 -176.27(15)
C16 Ru1 C11 C12 130.4(2)
C15 Ru1 C11 C12 101.11(16)
C13 Ru1 C11 C12 28.27(15)
C14 Ru1 C11 C12 64.98(16)
Cl1 Ru1 C11 C12 -14.3(3)
N3 Ru1 C11 C17 20.0(2)
N1 Ru1 C11 C17 -60.7(2)
C16 Ru1 C11 C17 -114.1(3)
C12 Ru1 C11 C17 115.5(3)
C15 Ru1 C11 C17 -143.4(2)
C13 Ru1 C11 C17 143.8(2)
C14 Ru1 C11 C17 -179.5(2)
Cl1 Ru1 C11 C17 101.2(2)
C16 C11 C12 C13 0.0(4)
C17 C11 C12 C13 -177.5(2)
Ru1 C11 C12 C13 -53.4(2)
C16 C11 C12 Ru1 53.4(2)
C17 C11 C12 Ru1 -124.1(2)
N3 Ru1 C12 C13 -141.33(15)
N1 Ru1 C12 C13 141.5(2)
C16 Ru1 C12 C13 103.21(18)
C15 Ru1 C12 C13 65.37(15)
C11 Ru1 C12 C13 133.7(2)
C14 Ru1 C12 C13 28.78(14)
Cl1 Ru1 C12 C13 -53.11(16)
N3 Ru1 C12 C11 85.01(15)
N1 Ru1 C12 C11 7.8(3)
C16 Ru1 C12 C11 -30.45(16)
C15 Ru1 C12 C11 -68.29(16)
C13 Ru1 C12 C11 -133.7(2)
C14 Ru1 C12 C11 -104.87(16)
Cl1 Ru1 C12 C11 173.24(13)
C11 C12 C13 C14 -0.9(4)
Ru1 C12 C13 C14 -54.0(2)
C11 C12 C13 Ru1 53.2(2)
N3 Ru1 C13 C12 46.54(17)
N1 Ru1 C13 C12 -137.3(2)
C16 Ru1 C13 C12 -66.34(16)
C15 Ru1 C13 C12 -103.78(16)
C11 Ru1 C13 C12 -28.62(14)
C14 Ru1 C13 C12 -133.0(2)
Cl1 Ru1 C13 C12 134.75(14)
N3 Ru1 C13 C14 179.52(13)
N1 Ru1 C13 C14 -4.3(3)
C16 Ru1 C13 C14 66.63(16)
C12 Ru1 C13 C14 133.0(2)
C15 Ru1 C13 C14 29.20(14)
C11 Ru1 C13 C14 104.35(16)
Cl1 Ru1 C13 C14 -92.28(14)
C12 C13 C14 C15 0.5(4)
Ru1 C13 C14 C15 -53.0(2)
C12 C13 C14 C18 -178.5(2)
Ru1 C13 C14 C18 128.1(2)
C12 C13 C14 Ru1 53.4(2)
N3 Ru1 C14 C15 130.6(2)
N1 Ru1 C14 C15 -50.23(17)
C16 Ru1 C14 C15 28.76(15)
C12 Ru1 C14 C15 102.95(16)
C11 Ru1 C14 C15 65.91(15)
C13 Ru1 C14 C15 131.7(2)
Cl1 Ru1 C14 C15 -138.67(14)
N3 Ru1 C14 C13 -1.1(3)
N1 Ru1 C14 C13 178.07(15)
C16 Ru1 C14 C13 -102.94(17)
C12 Ru1 C14 C13 -28.75(15)
C15 Ru1 C14 C13 -131.7(2)
C11 Ru1 C14 C13 -65.80(15)
Cl1 Ru1 C14 C13 89.63(14)
N3 Ru1 C14 C18 -112.5(3)
N1 Ru1 C14 C18 66.7(2)
C16 Ru1 C14 C18 145.7(2)
C12 Ru1 C14 C18 -140.1(2)
C15 Ru1 C14 C18 116.9(3)
C11 Ru1 C14 C18 -177.2(2)
C13 Ru1 C14 C18 -111.4(3)
Cl1 Ru1 C14 C18 -21.7(2)
C13 C14 C15 C16 0.8(4)
C18 C14 C15 C16 179.7(2)
Ru1 C14 C15 C16 -52.3(2)
C13 C14 C15 Ru1 53.1(2)
C18 C14 C15 Ru1 -128.0(2)
N3 Ru1 C15 C14 -142.61(17)
N1 Ru1 C15 C14 137.89(15)
C16 Ru1 C15 C14 -133.7(2)
C12 Ru1 C15 C14 -66.58(15)
C11 Ru1 C15 C14 -104.47(16)
C13 Ru1 C15 C14 -29.62(15)
Cl1 Ru1 C15 C14 49.44(16)
N3 Ru1 C15 C16 -8.9(3)
N1 Ru1 C15 C16 -88.44(15)
C12 Ru1 C15 C16 67.09(15)
C11 Ru1 C15 C16 29.20(15)
C13 Ru1 C15 C16 104.05(17)
C14 Ru1 C15 C16 133.7(2)
Cl1 Ru1 C15 C16 -176.89(13)
C12 C11 C16 C15 1.2(4)
C17 C11 C16 C15 178.7(2)
Ru1 C11 C16 C15 55.3(2)
C12 C11 C16 Ru1 -54.1(2)
C17 C11 C16 Ru1 123.4(2)
C14 C15 C16 C11 -1.7(4)
Ru1 C15 C16 C11 -55.4(2)
C14 C15 C16 Ru1 53.7(2)
N3 Ru1 C16 C11 -52.03(17)
N1 Ru1 C16 C11 -134.27(17)
C12 Ru1 C16 C11 30.42(15)
C15 Ru1 C16 C11 132.5(2)
C13 Ru1 C16 C11 67.43(16)
C14 Ru1 C16 C11 104.52(16)
Cl1 Ru1 C16 C11 139.67(17)
N3 Ru1 C16 C15 175.47(13)
N1 Ru1 C16 C15 93.23(14)
C12 Ru1 C16 C15 -102.07(16)
C11 Ru1 C16 C15 -132.5(2)
C13 Ru1 C16 C15 -65.07(15)
C14 Ru1 C16 C15 -27.97(14)
Cl1 Ru1 C16 C15 7.2(3)
C15 C14 C18 C19 26.0(3)
C13 C14 C18 C19 -155.1(2)
Ru1 C14 C18 C19 -66.3(3)
C15 C14 C18 C20 -97.6(3)
C13 C14 C18 C20 81.3(3)
Ru1 C14 C18 C20 170.06(17)
